data_7232123
loop_
_publ_author_name
'Rani, Jyoti'
'Kaur, Gurkiran'
'Sushila, Sushila'
'Diksha, Diksha'
'Yadav, Rashmi'
'Kataria, Ramesh'
'Venugopalan, Paloth'
'Natarajan, Palani'
'Chaudhary, Arvind'
'Patra, Ranjan'

_publ_section_title
;
 Wheel-and-axle topology-driven halogen bonds: formation of ladder, 1D and
 2D networks in hexa-coordinated Sn(iv) porphyrins
;
_journal_issue 7
_journal_name_full CrystEngComm
_journal_page_first 1150
_journal_paper_doi 10.1039/C8CE01877D
_journal_volume 21
_journal_year 2019
_chemical_formula_sum 'C60 H36 F4 I4 N4 O5 S Sn'
_chemical_formula_weight 1627.28
_chemical_name_common 3,5-Difluoromobenzoate-tin-tetraiodoporphrin
_space_group_crystal_system monoclinic
_space_group_IT_number 14
_space_group_name_Hall '-P 2ybc'
_space_group_name_H-M_alt 'P 1 21/c 1'
_symmetry_space_group_name_Hall '-P 2ybc'
_symmetry_space_group_name_H-M 'P 1 21/c 1'
_atom_sites_solution_hydrogens geom
_audit_creation_method SHELXL-2018/3
_audit_update_record
;
2018-10-31 deposited with the CCDC.
2019-01-02 downloaded from the CCDC.
;
_cell_angle_alpha 90
_cell_angle_beta 97.847(2)
_cell_angle_gamma 90
_cell_formula_units_Z 2
_cell_length_a 14.2058(3)
_cell_length_b 17.3651(5)
_cell_length_c 11.8806(3)
_cell_measurement_reflns_used 17052
_cell_measurement_temperature 293(2)
_cell_measurement_theta_max 27.0640
_cell_measurement_theta_min 3.3470
_cell_volume 2903.32(13)
_computing_cell_refinement 'CrysAlisPro 1.171.39.33c (Rigaku OD, 2017)'
_computing_data_collection 'CrysAlisPro 1.171.39.33c (Rigaku OD, 2017)'
_computing_data_reduction 'CrysAlisPro 1.171.39.33c (Rigaku OD, 2017)'
_computing_molecular_graphics SHELX
_computing_structure_refinement 'SHELXL-2018/3 (Sheldrick, 2018)'
_computing_structure_solution 'SHELXT 2014/5 (Sheldrick, 2014)'
_diffrn_ambient_temperature 293(2)
_diffrn_measured_fraction_theta_full 0.997
_diffrn_measured_fraction_theta_max 0.997
_diffrn_measurement_device_type 'SuperNova, Single source at offset/far, HyPix3000'
_diffrn_measurement_method '\w scans'
_diffrn_radiation_type MoK\a
_diffrn_radiation_wavelength 0.71073
_diffrn_reflns_av_R_equivalents 0.0473
_diffrn_reflns_av_unetI/netI 0.0352
_diffrn_reflns_Laue_measured_fraction_full 0.997
_diffrn_reflns_Laue_measured_fraction_max 0.997
_diffrn_reflns_limit_h_max 17
_diffrn_reflns_limit_h_min -17
_diffrn_reflns_limit_k_max 21
_diffrn_reflns_limit_k_min -18
_diffrn_reflns_limit_l_max 14
_diffrn_reflns_limit_l_min -14
_diffrn_reflns_number 25719
_diffrn_reflns_point_group_measured_fraction_full 0.997
_diffrn_reflns_point_group_measured_fraction_max 0.997
_diffrn_reflns_theta_full 25.242
_diffrn_reflns_theta_max 25.998
_diffrn_reflns_theta_min 3.359
_diffrn_source 'micro-focus sealed X-ray tube'
_exptl_absorpt_coefficient_mu 2.667
_exptl_absorpt_correction_T_max 1.00000
_exptl_absorpt_correction_T_min 0.66069
_exptl_absorpt_correction_type multi-scan
_exptl_absorpt_process_details
;
CrysAlisPro 1.171.39.46 (Rigaku Oxford Diffraction, 2018)
Empirical absorption correction using spherical harmonics,
 implemented in SCALE3 ABSPACK scaling algorithm.
;
_exptl_crystal_colour purple
_exptl_crystal_density_diffrn 1.861
_exptl_crystal_description Block
_exptl_crystal_F_000 1556
_exptl_crystal_size_max 0.140
_exptl_crystal_size_mid 0.120
_exptl_crystal_size_min 0.110
_refine_diff_density_max 1.608
_refine_diff_density_min -1.153
_refine_diff_density_rms 0.129
_refine_ls_extinction_method none
_refine_ls_goodness_of_fit_ref 1.031
_refine_ls_hydrogen_treatment constr
_refine_ls_matrix_type full
_refine_ls_number_parameters 356
_refine_ls_number_reflns 5698
_refine_ls_number_restraints 12
_refine_ls_restrained_S_all 1.055
_refine_ls_R_factor_all 0.0699
_refine_ls_R_factor_gt 0.0542
_refine_ls_shift/su_max 0.001
_refine_ls_shift/su_mean 0.000
_refine_ls_structure_factor_coef Fsqd
_refine_ls_weighting_details 'w=1/[\s^2^(Fo^2^)+(0.1075P)^2^+3.6615P] where P=(Fo^2^+2Fc^2^)/3'
_refine_ls_weighting_scheme calc
_refine_ls_wR_factor_gt 0.1647
_refine_ls_wR_factor_ref 0.1756
_reflns_Friedel_coverage 0.000
_reflns_number_gt 4322
_reflns_number_total 5698
_reflns_threshold_expression 'I > 2\s(I)'
_cod_data_source_file c8ce01877d2.cif
_cod_data_source_block shelx_CCDC7
_cod_depositor_comments 'Adding full bibliography for 7232116--7232123.cif.'
_cod_database_code 7232123
_shelx_shelxl_version_number 2018/3
_shelx_space_group_comment
;
The symmetry employed for this shelxl refinement is uniquely defined
by the following loop, which should always be used as a source of
symmetry information in preference to the above space-group names.
They are only intended as comments.
;
_shelx_estimated_absorpt_t_min 0.706
_shelx_estimated_absorpt_t_max 0.758

loop_
_space_group_symop_operation_xyz
'x, y, z'
'-x, y+1/2, -z+1/2'
'-x, -y, -z'
'x, -y-1/2, z-1/2'

loop_
_atom_site_label
_atom_site_type_symbol
_atom_site_fract_x
_atom_site_fract_y
_atom_site_fract_z
_atom_site_U_iso_or_equiv
_atom_site_adp_type
_atom_site_occupancy
_atom_site_site_symmetry_order
_atom_site_calc_flag
_atom_site_refinement_flags_posn
_atom_site_refinement_flags_adp
_atom_site_refinement_flags_occupancy
_atom_site_disorder_assembly
_atom_site_disorder_group
Sn1 Sn 0.500000 0.500000 1.000000 0.04140(18) Uani 1 2 d S . P . .
F1 F 0.7650(4) 0.6210(4) 0.5923(5) 0.1177(18) Uani 1 1 d . . . . .
F2 F 0.6094(6) 0.4215(4) 0.3785(4) 0.136(2) Uani 1 1 d . . . . .
I1 I 0.15650(4) 0.94259(3) 0.62178(5) 0.0920(3) Uani 1 1 d . . . . .
I2 I 0.00203(3) 0.16198(4) 0.62563(5) 0.0912(2) Uani 1 1 d . . . . .
N1 N 0.5288(3) 0.6176(3) 0.9914(4) 0.0470(10) Uani 1 1 d . . . . .
N3 N 0.3670(3) 0.5194(3) 0.9059(4) 0.0454(10) Uani 1 1 d . . . . .
O1 O 0.5645(3) 0.4929(2) 0.8530(3) 0.0539(10) Uani 1 1 d . . . . .
O2 O 0.4737(4) 0.4128(3) 0.7413(4) 0.0775(14) Uani 1 1 d . . . . .
C1 C 0.6116(4) 0.6526(3) 1.0396(5) 0.0487(13) Uani 1 1 d . . . . .
C2 C 0.6084(5) 0.7300(4) 1.0070(6) 0.0647(17) Uani 1 1 d . . . . .
H2A H 0.654911 0.766690 1.029061 0.078 Uiso 1 1 calc R U . . .
C3 C 0.5252(5) 0.7423(4) 0.9374(6) 0.0668(18) Uani 1 1 d . . . . .
H3A H 0.505345 0.788416 0.902012 0.080 Uiso 1 1 calc R U . . .
C4 C 0.4744(4) 0.6714(3) 0.9292(5) 0.0490(13) Uani 1 1 d . . . . .
C5 C 0.3826(4) 0.6588(3) 0.8708(5) 0.0478(13) Uani 1 1 d . . . . .
C6 C 0.3335(4) 0.5888(3) 0.8601(4) 0.0449(12) Uani 1 1 d . . . . .
C7 C 0.2427(4) 0.5747(4) 0.7956(5) 0.0528(14) Uani 1 1 d . . . . .
H7A H 0.203374 0.611706 0.757225 0.063 Uiso 1 1 calc R U . . .
C8 C 0.2236(4) 0.4990(4) 0.7995(5) 0.0558(15) Uani 1 1 d . . . . .
H8A H 0.169532 0.474309 0.763970 0.067 Uiso 1 1 calc R U . . .
C9 C 0.3017(4) 0.4639(4) 0.8683(5) 0.0479(13) Uani 1 1 d . . . . .
C10 C 0.3126(4) 0.3836(3) 0.8916(5) 0.0495(13) Uani 1 1 d . . . . .
C11 C 0.3303(4) 0.7275(3) 0.8123(5) 0.0495(13) Uani 1 1 d . . . . .
C12 C 0.3590(5) 0.7595(4) 0.7165(6) 0.0650(17) Uani 1 1 d . . . . .
H12A H 0.412468 0.740250 0.688854 0.078 Uiso 1 1 calc R U . . .
C13 C 0.3088(6) 0.8205(4) 0.6607(6) 0.0690(18) Uani 1 1 d . . . . .
H13A H 0.327264 0.841189 0.594929 0.083 Uiso 1 1 calc R U . . .
C14 C 0.2327(5) 0.8491(4) 0.7041(6) 0.0647(18) Uani 1 1 d . . . . .
C15 C 0.2043(5) 0.8198(5) 0.8001(6) 0.075(2) Uani 1 1 d . . . . .
H15A H 0.152567 0.840925 0.829275 0.090 Uiso 1 1 calc R U . . .
C16 C 0.2535(5) 0.7580(4) 0.8541(6) 0.0700(19) Uani 1 1 d . . . . .
H16A H 0.234045 0.737253 0.919241 0.084 Uiso 1 1 calc R U . . .
C17 C 0.2375(4) 0.3321(4) 0.8310(5) 0.0524(14) Uani 1 1 d . . . . .
C18 C 0.2606(5) 0.2861(5) 0.7448(6) 0.073(2) Uani 1 1 d . . . . .
H18A H 0.322083 0.287300 0.726257 0.087 Uiso 1 1 calc R U . . .
C19 C 0.1937(5) 0.2377(5) 0.6848(7) 0.083(2) Uani 1 1 d . . . . .
H19A H 0.209537 0.207457 0.625551 0.100 Uiso 1 1 calc R U . . .
C20 C 0.1036(5) 0.2354(4) 0.7147(6) 0.0660(18) Uani 1 1 d . . . . .
C21 C 0.0807(5) 0.2790(5) 0.8043(7) 0.074(2) Uani 1 1 d . . . . .
H21A H 0.020870 0.275044 0.827191 0.089 Uiso 1 1 calc R U . . .
C22 C 0.1477(5) 0.3284(4) 0.8595(6) 0.0662(18) Uani 1 1 d . . . . .
H22A H 0.131387 0.359739 0.917276 0.079 Uiso 1 1 calc R U . . .
C23 C 0.5384(5) 0.4598(4) 0.7580(5) 0.0575(15) Uani 1 1 d . . . . .
C24 C 0.5935(5) 0.4817(4) 0.6626(5) 0.0592(16) Uani 1 1 d . . . . .
C25 C 0.6557(5) 0.5419(5) 0.6751(6) 0.0683(18) Uani 1 1 d . . . . .
H25A H 0.666939 0.569372 0.742803 0.082 Uiso 1 1 calc R U . . .
C26 C 0.7018(6) 0.5606(5) 0.5824(7) 0.081(2) Uani 1 1 d . . . . .
C27 C 0.6905(7) 0.5195(6) 0.4838(7) 0.092(3) Uani 1 1 d . . . . .
H27A H 0.724614 0.531162 0.424560 0.110 Uiso 1 1 calc R U . . .
C28 C 0.6264(7) 0.4603(5) 0.4762(6) 0.084(2) Uani 1 1 d . . . . .
C29 C 0.5784(6) 0.4415(4) 0.5641(6) 0.076(2) Uani 1 1 d . . . . .
H29A H 0.535178 0.400984 0.556452 0.091 Uiso 1 1 calc R U . . .
O3 O -0.0265(13) 0.4938(9) 0.6156(13) 0.139(5) Uiso 0.5 1 d D U P A -1
S1 S -0.0020(13) 0.4476(10) 0.4966(13) 0.310(7) Uiso 0.5 1 d D U P A -1
C31 C -0.0967(17) 0.3780(16) 0.454(3) 0.208(9) Uiso 0.5 1 d D U P A -1
H31A H -0.084133 0.351328 0.387347 0.311 Uiso 0.5 1 calc R U P A -1
H31B H -0.099470 0.341693 0.514778 0.311 Uiso 0.5 1 calc R U P A -1
H31C H -0.156383 0.404582 0.439024 0.311 Uiso 0.5 1 calc R U P A -1
C32 C 0.0834(18) 0.3711(16) 0.546(3) 0.224(9) Uiso 0.5 1 d D U P A -1
H32A H 0.099620 0.343096 0.481288 0.337 Uiso 0.5 1 calc R U P A -1
H32B H 0.139688 0.393602 0.586365 0.337 Uiso 0.5 1 calc R U P A -1
H32C H 0.055377 0.336585 0.594790 0.337 Uiso 0.5 1 calc R U P A -1

loop_
_atom_site_aniso_label
_atom_site_aniso_U_11
_atom_site_aniso_U_22
_atom_site_aniso_U_33
_atom_site_aniso_U_23
_atom_site_aniso_U_13
_atom_site_aniso_U_12
Sn1 0.0407(3) 0.0441(3) 0.0389(3) -0.0045(2) 0.0037(2) -0.0030(2)
F1 0.116(4) 0.109(4) 0.135(4) 0.008(4) 0.041(4) -0.037(3)
F2 0.201(7) 0.143(5) 0.076(3) -0.035(3) 0.063(4) -0.030(5)
I1 0.0921(4) 0.0674(4) 0.1030(5) 0.0194(3) -0.0349(3) -0.0031(3)
I2 0.0609(3) 0.1043(5) 0.1073(4) -0.0384(3) 0.0074(3) -0.0312(3)
N1 0.043(2) 0.045(3) 0.052(2) -0.005(2) 0.0018(19) -0.002(2)
N3 0.041(2) 0.051(3) 0.043(2) -0.005(2) 0.0015(18) 0.002(2)
O1 0.055(2) 0.067(3) 0.0400(19) -0.0059(18) 0.0098(17) -0.0023(19)
O2 0.091(4) 0.083(4) 0.060(3) -0.012(3) 0.016(3) -0.011(3)
C1 0.048(3) 0.049(4) 0.048(3) -0.008(3) 0.004(2) -0.009(2)
C2 0.060(4) 0.054(4) 0.076(4) -0.002(3) -0.006(3) -0.014(3)
C3 0.070(4) 0.043(4) 0.084(5) -0.003(3) -0.004(4) -0.004(3)
C4 0.053(3) 0.043(3) 0.051(3) 0.000(2) 0.004(2) -0.001(2)
C5 0.048(3) 0.051(3) 0.045(3) 0.001(2) 0.010(2) 0.003(2)
C6 0.042(3) 0.052(3) 0.042(3) -0.002(2) 0.008(2) 0.002(2)
C7 0.045(3) 0.061(4) 0.050(3) 0.001(3) -0.003(2) 0.002(3)
C8 0.048(3) 0.061(4) 0.056(3) 0.000(3) 0.000(3) -0.006(3)
C9 0.043(3) 0.054(4) 0.047(3) -0.007(3) 0.008(2) -0.008(3)
C10 0.041(3) 0.052(4) 0.056(3) -0.005(3) 0.005(2) -0.005(2)
C11 0.050(3) 0.048(3) 0.050(3) 0.003(3) 0.004(2) -0.002(3)
C12 0.067(4) 0.068(4) 0.061(4) -0.004(3) 0.011(3) 0.003(3)
C13 0.079(5) 0.070(5) 0.056(4) 0.012(3) 0.001(3) -0.002(4)
C14 0.060(4) 0.057(4) 0.070(4) 0.011(3) -0.015(3) -0.006(3)
C15 0.063(4) 0.091(5) 0.073(4) 0.018(4) 0.012(3) 0.018(4)
C16 0.066(4) 0.077(5) 0.069(4) 0.021(4) 0.016(3) 0.022(4)
C17 0.046(3) 0.053(4) 0.058(3) -0.007(3) 0.006(3) -0.007(3)
C18 0.047(3) 0.097(6) 0.075(4) -0.028(4) 0.012(3) -0.021(3)
C19 0.068(4) 0.099(6) 0.083(5) -0.050(5) 0.015(4) -0.014(4)
C20 0.050(3) 0.077(5) 0.070(4) -0.025(4) 0.005(3) -0.021(3)
C21 0.051(4) 0.083(5) 0.089(5) -0.016(4) 0.012(3) -0.016(3)
C22 0.051(3) 0.083(5) 0.065(4) -0.020(3) 0.010(3) -0.013(3)
C23 0.064(4) 0.056(4) 0.052(3) -0.003(3) 0.006(3) -0.003(3)
C24 0.065(4) 0.063(4) 0.049(3) 0.003(3) 0.007(3) 0.006(3)
C25 0.070(4) 0.075(5) 0.060(4) -0.001(3) 0.011(3) 0.010(4)
C26 0.082(5) 0.079(6) 0.083(5) 0.009(4) 0.015(4) -0.008(4)
C27 0.111(7) 0.099(7) 0.074(5) 0.008(5) 0.041(5) -0.009(6)
C28 0.121(7) 0.079(6) 0.058(4) -0.015(4) 0.028(4) 0.008(5)
C29 0.095(6) 0.068(5) 0.068(4) 0.003(4) 0.018(4) -0.008(4)

loop_
_atom_type_symbol
_atom_type_description
_atom_type_scat_dispersion_real
_atom_type_scat_dispersion_imag
_atom_type_scat_source
C C 0.0033 0.0016 'International Tables Vol C Tables 4.2.6.8 and 6.1.1.4'
H H 0.0000 0.0000 'International Tables Vol C Tables 4.2.6.8 and 6.1.1.4'
F F 0.0171 0.0103 'International Tables Vol C Tables 4.2.6.8 and 6.1.1.4'
I I -0.4742 1.8119 'International Tables Vol C Tables 4.2.6.8 and 6.1.1.4'
N N 0.0061 0.0033 'International Tables Vol C Tables 4.2.6.8 and 6.1.1.4'
O O 0.0106 0.0060 'International Tables Vol C Tables 4.2.6.8 and 6.1.1.4'
Sn Sn -0.6537 1.4246 'International Tables Vol C Tables 4.2.6.8 and 6.1.1.4'
S S 0.1246 0.1234 'International Tables Vol C Tables 4.2.6.8 and 6.1.1.4'

loop_
_geom_angle_atom_site_label_1
_geom_angle_atom_site_label_2
_geom_angle_atom_site_label_3
_geom_angle
_geom_angle_site_symmetry_1
_geom_angle_site_symmetry_3
O1 Sn1 O1 180.0(3) . 3_667
O1 Sn1 N3 88.27(17) . 3_667
O1 Sn1 N3 91.73(17) 3_667 3_667
O1 Sn1 N3 91.73(17) . .
O1 Sn1 N3 88.26(17) 3_667 .
N3 Sn1 N3 180.0 3_667 .
O1 Sn1 N1 84.58(17) . .
O1 Sn1 N1 95.42(17) 3_667 .
N3 Sn1 N1 90.83(18) 3_667 .
N3 Sn1 N1 89.17(18) . .
O1 Sn1 N1 95.42(17) . 3_667
O1 Sn1 N1 84.58(17) 3_667 3_667
N3 Sn1 N1 89.17(18) 3_667 3_667
N3 Sn1 N1 90.82(18) . 3_667
N1 Sn1 N1 180.00(5) . 3_667
C4 N1 C1 108.2(5) . .
C4 N1 Sn1 126.5(4) . .
C1 N1 Sn1 125.0(4) . .
C9 N3 C6 107.6(4) . .
C9 N3 Sn1 125.8(4) . .
C6 N3 Sn1 126.2(4) . .
C23 O1 Sn1 131.3(4) . .
N1 C1 C2 108.4(5) . .
N1 C1 C10 125.9(5) . 3_667
C2 C1 C10 125.8(5) . 3_667
C3 C2 C1 108.2(6) . .
C3 C2 H2A 125.9 . .
C1 C2 H2A 125.9 . .
C2 C3 C4 107.1(6) . .
C2 C3 H3A 126.4 . .
C4 C3 H3A 126.4 . .
N1 C4 C5 125.4(5) . .
N1 C4 C3 108.1(5) . .
C5 C4 C3 126.5(6) . .
C6 C5 C4 126.7(5) . .
C6 C5 C11 115.7(5) . .
C4 C5 C11 117.6(5) . .
N3 C6 C5 125.6(5) . .
N3 C6 C7 107.4(5) . .
C5 C6 C7 126.9(5) . .
C8 C7 C6 108.8(5) . .
C8 C7 H7A 125.6 . .
C6 C7 H7A 125.6 . .
C7 C8 C9 107.1(5) . .
C7 C8 H8A 126.5 . .
C9 C8 H8A 126.5 . .
N3 C9 C8 109.1(5) . .
N3 C9 C10 125.0(5) . .
C8 C9 C10 125.9(5) . .
C1 C10 C9 127.1(5) 3_667 .
C1 C10 C17 116.7(5) 3_667 .
C9 C10 C17 116.1(5) . .
C16 C11 C12 119.0(6) . .
C16 C11 C5 120.1(5) . .
C12 C11 C5 120.9(5) . .
C11 C12 C13 120.7(6) . .
C11 C12 H12A 119.7 . .
C13 C12 H12A 119.7 . .
C14 C13 C12 118.8(6) . .
C14 C13 H13A 120.6 . .
C12 C13 H13A 120.6 . .
C13 C14 C15 121.7(6) . .
C13 C14 I1 119.4(5) . .
C15 C14 I1 118.9(6) . .
C14 C15 C16 119.2(7) . .
C14 C15 H15A 120.4 . .
C16 C15 H15A 120.4 . .
C11 C16 C15 120.6(6) . .
C11 C16 H16A 119.7 . .
C15 C16 H16A 119.7 . .
C22 C17 C18 118.9(5) . .
C22 C17 C10 122.5(5) . .
C18 C17 C10 118.6(5) . .
C17 C18 C19 121.2(6) . .
C17 C18 H18A 119.4 . .
C19 C18 H18A 119.4 . .
C20 C19 C18 118.7(6) . .
C20 C19 H19A 120.6 . .
C18 C19 H19A 120.6 . .
C19 C20 C21 120.6(6) . .
C19 C20 I2 119.1(5) . .
C21 C20 I2 120.3(5) . .
C22 C21 C20 119.2(6) . .
C22 C21 H21A 120.4 . .
C20 C21 H21A 120.4 . .
C17 C22 C21 121.3(6) . .
C17 C22 H22A 119.4 . .
C21 C22 H22A 119.4 . .
O2 C23 O1 124.4(6) . .
O2 C23 C24 120.0(6) . .
O1 C23 C24 115.6(6) . .
C29 C24 C25 120.8(7) . .
C29 C24 C23 118.8(7) . .
C25 C24 C23 120.4(6) . .
C24 C25 C26 117.4(7) . .
C24 C25 H25A 121.3 . .
C26 C25 H25A 121.3 . .
C27 C26 F1 118.2(8) . .
C27 C26 C25 122.9(8) . .
F1 C26 C25 118.8(8) . .
C26 C27 C28 116.8(7) . .
C26 C27 H27A 121.6 . .
C28 C27 H27A 121.6 . .
F2 C28 C29 119.6(9) . .
F2 C28 C27 118.5(7) . .
C29 C28 C27 121.8(7) . .
C24 C29 C28 120.1(8) . .
C24 C29 H29A 119.9 . .
C28 C29 H29A 119.9 . .
O3 S1 C31 108.2(7) . .
O3 S1 C32 106.2(7) . .
C31 S1 C32 92.2(6) . .
S1 C31 H31A 109.5 . .
S1 C31 H31B 109.5 . .
H31A C31 H31B 109.5 . .
S1 C31 H31C 109.5 . .
H31A C31 H31C 109.5 . .
H31B C31 H31C 109.5 . .
S1 C32 H32A 109.5 . .
S1 C32 H32B 109.5 . .
H32A C32 H32B 109.5 . .
S1 C32 H32C 109.5 . .
H32A C32 H32C 109.5 . .
H32B C32 H32C 109.5 . .

loop_
_geom_bond_atom_site_label_1
_geom_bond_atom_site_label_2
_geom_bond_distance
_geom_bond_site_symmetry_2
Sn1 O1 2.084(4) .
Sn1 O1 2.084(4) 3_667
Sn1 N3 2.086(4) 3_667
Sn1 N3 2.086(4) .
Sn1 N1 2.089(5) .
Sn1 N1 2.089(5) 3_667
F1 C26 1.375(10) .
F2 C28 1.335(9) .
I1 C14 2.115(7) .
I2 C20 2.100(6) .
N1 C4 1.364(7) .
N1 C1 1.377(7) .
N3 C9 1.369(7) .
N3 C6 1.381(8) .
O1 C23 1.275(7) .
O2 C23 1.226(8) .
C1 C2 1.396(9) .
C1 C10 1.409(8) 3_667
C2 C3 1.364(9) .
C2 H2A 0.9300 .
C3 C4 1.424(9) .
C3 H3A 0.9300 .
C4 C5 1.408(8) .
C5 C6 1.398(8) .
C5 C11 1.523(8) .
C6 C7 1.428(8) .
C7 C8 1.343(9) .
C7 H7A 0.9300 .
C8 C9 1.422(8) .
C8 H8A 0.9300 .
C9 C10 1.426(9) .
C10 C17 1.499(8) .
C11 C16 1.366(9) .
C11 C12 1.377(9) .
C12 C13 1.393(10) .
C12 H12A 0.9300 .
C13 C14 1.354(11) .
C13 H13A 0.9300 .
C14 C15 1.359(10) .
C15 C16 1.389(10) .
C15 H15A 0.9300 .
C16 H16A 0.9300 .
C17 C22 1.365(9) .
C17 C18 1.374(9) .
C18 C19 1.390(9) .
C18 H18A 0.9300 .
C19 C20 1.375(10) .
C19 H19A 0.9300 .
C20 C21 1.380(10) .
C21 C22 1.378(9) .
C21 H21A 0.9300 .
C22 H22A 0.9300 .
C23 C24 1.511(9) .
C24 C29 1.354(10) .
C24 C25 1.364(10) .
C25 C26 1.395(11) .
C25 H25A 0.9300 .
C26 C27 1.362(12) .
C27 C28 1.367(13) .
C27 H27A 0.9300 .
C28 C29 1.364(11) .
C29 H29A 0.9300 .
O3 S1 1.703(9) .
S1 C31 1.827(9) .
S1 C32 1.839(9) .
C31 H31A 0.9600 .
C31 H31B 0.9600 .
C31 H31C 0.9600 .
C32 H32A 0.9600 .
C32 H32B 0.9600 .
C32 H32C 0.9600 .

loop_
_geom_torsion_atom_site_label_1
_geom_torsion_atom_site_label_2
_geom_torsion_atom_site_label_3
_geom_torsion_atom_site_label_4
_geom_torsion
_geom_torsion_site_symmetry_1
_geom_torsion_site_symmetry_4
C4 N1 C1 C2 0.3(7) . .
Sn1 N1 C1 C2 174.6(4) . .
C4 N1 C1 C10 -178.7(6) . 3_667
Sn1 N1 C1 C10 -4.5(8) . 3_667
N1 C1 C2 C3 -1.3(8) . .
C10 C1 C2 C3 177.8(6) 3_667 .
C1 C2 C3 C4 1.7(8) . .
C1 N1 C4 C5 -177.2(5) . .
Sn1 N1 C4 C5 8.7(8) . .
C1 N1 C4 C3 0.7(7) . .
Sn1 N1 C4 C3 -173.4(4) . .
C2 C3 C4 N1 -1.5(8) . .
C2 C3 C4 C5 176.4(6) . .
N1 C4 C5 C6 -4.3(10) . .
C3 C4 C5 C6 178.2(6) . .
N1 C4 C5 C11 176.0(5) . .
C3 C4 C5 C11 -1.4(9) . .
C9 N3 C6 C5 -174.9(5) . .
Sn1 N3 C6 C5 -1.3(8) . .
C9 N3 C6 C7 2.1(6) . .
Sn1 N3 C6 C7 175.7(4) . .
C4 C5 C6 N3 0.3(9) . .
C11 C5 C6 N3 180.0(5) . .
C4 C5 C6 C7 -176.1(6) . .
C11 C5 C6 C7 3.6(8) . .
N3 C6 C7 C8 -1.9(6) . .
C5 C6 C7 C8 175.1(6) . .
C6 C7 C8 C9 0.9(7) . .
C6 N3 C9 C8 -1.6(6) . .
Sn1 N3 C9 C8 -175.2(4) . .
C6 N3 C9 C10 176.3(5) . .
Sn1 N3 C9 C10 2.7(8) . .
C7 C8 C9 N3 0.4(7) . .
C7 C8 C9 C10 -177.5(6) . .
N3 C9 C10 C1 3.3(9) . 3_667
C8 C9 C10 C1 -179.1(6) . 3_667
N3 C9 C10 C17 -173.2(5) . .
C8 C9 C10 C17 4.4(9) . .
C6 C5 C11 C16 70.5(7) . .
C4 C5 C11 C16 -109.8(7) . .
C6 C5 C11 C12 -109.1(6) . .
C4 C5 C11 C12 70.6(7) . .
C16 C11 C12 C13 -2.1(10) . .
C5 C11 C12 C13 177.5(6) . .
C11 C12 C13 C14 1.7(10) . .
C12 C13 C14 C15 0.0(11) . .
C12 C13 C14 I1 179.2(5) . .
C13 C14 C15 C16 -1.2(12) . .
I1 C14 C15 C16 179.5(6) . .
C12 C11 C16 C15 0.8(11) . .
C5 C11 C16 C15 -178.8(7) . .
C14 C15 C16 C11 0.9(12) . .
C1 C10 C17 C22 110.1(7) 3_667 .
C9 C10 C17 C22 -73.1(8) . .
C1 C10 C17 C18 -68.8(8) 3_667 .
C9 C10 C17 C18 108.1(7) . .
C22 C17 C18 C19 1.7(12) . .
C10 C17 C18 C19 -179.4(7) . .
C17 C18 C19 C20 -1.3(13) . .
C18 C19 C20 C21 -1.5(13) . .
C18 C19 C20 I2 -179.6(6) . .
C19 C20 C21 C22 3.7(13) . .
I2 C20 C21 C22 -178.2(6) . .
C18 C17 C22 C21 0.6(11) . .
C10 C17 C22 C21 -178.2(7) . .
C20 C21 C22 C17 -3.3(12) . .
Sn1 O1 C23 O2 -13.3(10) . .
Sn1 O1 C23 C24 167.1(4) . .
O2 C23 C24 C29 -8.4(10) . .
O1 C23 C24 C29 171.2(7) . .
O2 C23 C24 C25 170.2(7) . .
O1 C23 C24 C25 -10.2(9) . .
C29 C24 C25 C26 0.7(11) . .
C23 C24 C25 C26 -177.9(7) . .
C24 C25 C26 C27 -3.1(13) . .
C24 C25 C26 F1 -180.0(7) . .
F1 C26 C27 C28 -179.3(8) . .
C25 C26 C27 C28 3.7(15) . .
C26 C27 C28 F2 176.3(8) . .
C26 C27 C28 C29 -2.1(15) . .
C25 C24 C29 C28 0.8(12) . .
C23 C24 C29 C28 179.4(7) . .
F2 C28 C29 C24 -178.5(8) . .
C27 C28 C29 C24 -0.1(14) . .
